data_4511577
loop_
_publ_author_name
'Kerr, Andrew T.'
'Cahill, Christopher L.'

_publ_section_title
;
 CuPYDC Metalloligands and Postsynthetic Rearrangement/Metalation as
 Routes to Bimetallic Uranyl Containing Hybrid Materials: Syntheses,
 Structures, and Fluorescence
;
_journal_issue 8
_journal_name_full 'Crystal Growth &amp; Design'
_journal_page_first 4094
_journal_paper_doi 10.1021/cg5007132
_journal_volume 14
_journal_year 2014
_chemical_formula_sum 'C14 H12 Cu N2 O13 U'
_chemical_formula_weight 716.82
_space_group_crystal_system triclinic
_space_group_IT_number 2
_space_group_name_Hall '-P 1'
_space_group_name_H-M_alt 'P -1'
_symmetry_cell_setting triclinic
_symmetry_Int_Tables_number 2
_symmetry_space_group_name_Hall '-P 1'
_symmetry_space_group_name_H-M 'P -1'
_atom_sites_solution_hydrogens mixed
_audit_creation_method SHELXL-2013
_cell_angle_alpha 90.275(6)
_cell_angle_beta 113.058(6)
_cell_angle_gamma 110.556(6)
_cell_formula_units_Z 2
_cell_length_a 9.344(4)
_cell_length_b 10.249(4)
_cell_length_c 11.295(5)
_cell_measurement_reflns_used 13632
_cell_measurement_temperature 293(2)
_cell_measurement_theta_max 59.463
_cell_measurement_theta_min 5.098
_cell_volume 919.1(7)
_computing_cell_refinement 'SAINT, Bruker-AXS'
_computing_data_collection 'APEX, Bruker-AXS'
_computing_data_reduction 'SAINT, Bruker-AXS'
_computing_molecular_graphics 'Crystal Maker (Palmer, 2009)'
_computing_structure_refinement 'SHELXL-2013 (Sheldrick, 2013)'
_computing_structure_solution 'SIR92 (Gualardi, 1993)'
_diffrn_ambient_temperature 293(2)
_diffrn_measured_fraction_theta_full 1.000
_diffrn_measured_fraction_theta_max 0.906
_diffrn_measurement_device_type 'Bruker APEXII CCD'
_diffrn_measurement_method 'omega scans'
_diffrn_radiation_probe x-ray
_diffrn_radiation_type MoK\a
_diffrn_radiation_wavelength 0.71073
_diffrn_reflns_av_R_equivalents 0.0312
_diffrn_reflns_av_unetI/netI 0.0406
_diffrn_reflns_Laue_measured_fraction_full 1.000
_diffrn_reflns_Laue_measured_fraction_max 0.906
_diffrn_reflns_limit_h_max 13
_diffrn_reflns_limit_h_min -13
_diffrn_reflns_limit_k_max 13
_diffrn_reflns_limit_k_min -13
_diffrn_reflns_limit_l_max 15
_diffrn_reflns_limit_l_min -16
_diffrn_reflns_number 13629
_diffrn_reflns_point_group_measured_fraction_full 1.000
_diffrn_reflns_point_group_measured_fraction_max 0.906
_diffrn_reflns_theta_full 25.500
_diffrn_reflns_theta_max 30.485
_diffrn_reflns_theta_min 1.987
_diffrn_source 'Fine-focus sealed tube'
_diffrn_source_type 'Bruker ApexII'
_exptl_absorpt_coefficient_mu 10.033
_exptl_absorpt_correction_T_max 0.7460
_exptl_absorpt_correction_T_min 0.5349
_exptl_absorpt_correction_type empirical
_exptl_absorpt_process_details 'SADABS, G. Sheldrick (1999)'
_exptl_crystal_colour Blue
_exptl_crystal_density_diffrn 2.590
_exptl_crystal_description Prisim
_exptl_crystal_F_000 668
_exptl_crystal_recrystallization_method Hydrothermal
_exptl_crystal_size_max 0.121
_exptl_crystal_size_mid 0.050
_exptl_crystal_size_min 0.049
_refine_diff_density_max 0.971
_refine_diff_density_min -0.848
_refine_diff_density_rms 0.164
_refine_ls_extinction_method none
_refine_ls_goodness_of_fit_ref 1.038
_refine_ls_hydrogen_treatment mixed
_refine_ls_matrix_type full
_refine_ls_number_parameters 300
_refine_ls_number_reflns 5083
_refine_ls_number_restraints 0
_refine_ls_restrained_S_all 1.038
_refine_ls_R_factor_all 0.0308
_refine_ls_R_factor_gt 0.0242
_refine_ls_shift/su_max 0.002
_refine_ls_shift/su_mean 0.000
_refine_ls_structure_factor_coef Fsqd
_refine_ls_weighting_details 'w=1/[\s^2^(Fo^2^)+(0.0181P)^2^+0.4131P] where P=(Fo^2^+2Fc^2^)/3'
_refine_ls_weighting_scheme calc
_refine_ls_wR_factor_gt 0.0450
_refine_ls_wR_factor_ref 0.0478
_reflns_Friedel_coverage 0.000
_reflns_number_gt 4513
_reflns_number_total 5083
_reflns_threshold_expression 'I > 2\s(I)'
_cod_data_source_file cg5007132_si_002.cif
_cod_data_source_block Compound_3
_cod_depositor_comments 'Adding full bibliography for 4511575--4511577.cif.'
_cod_original_cell_volume 919.2(7)
_cod_database_code 4511577
_shelx_space_group_comment
;
The symmetry employed for this shelxl refinement is uniquely defined
by the following loop, which should always be used as a source of
symmetry information in preference to the above space-group names.
They are only intended as comments.
;
_shelxl_version_number 2013-4

loop_
_space_group_symop_operation_xyz
'x, y, z'
'-x, -y, -z'

loop_
_atom_site_label
_atom_site_type_symbol
_atom_site_fract_x
_atom_site_fract_y
_atom_site_fract_z
_atom_site_U_iso_or_equiv
_atom_site_adp_type
_atom_site_occupancy
_atom_site_site_symmetry_order
_atom_site_calc_flag
_atom_site_refinement_flags_posn
_atom_site_refinement_flags_adp
C1 C 1.0631(4) 0.3990(4) -0.3653(3) 0.0139(7) Uani 1 1 d . .
C2 C 0.9952(4) 0.2540(4) -0.3313(3) 0.0155(7) Uani 1 1 d . .
C3 C 0.9837(4) 0.2336(4) -0.2134(3) 0.0142(7) Uani 1 1 d . .
C4 C 0.8335(5) -0.0078(4) -0.2862(4) 0.0263(9) Uani 1 1 d . .
H4 H 0.7735 -0.0958 -0.2726 0.032 Uiso 1 1 calc R U
C5 C 0.8516(6) 0.0040(4) -0.4018(4) 0.0314(10) Uani 1 1 d . .
H5 H 0.8103 -0.0760 -0.4633 0.038 Uiso 1 1 calc R U
C6 C 0.9317(5) 0.1357(4) -0.4248(4) 0.0250(9) Uani 1 1 d . .
H6 H 0.9432 0.1455 -0.5028 0.030 Uiso 1 1 calc R U
C7 C 1.0711(4) 0.3464(4) -0.0937(3) 0.0147(7) Uani 1 1 d . .
C8 C 0.4821(5) 0.1636(4) -0.2260(4) 0.0185(8) Uani 1 1 d . .
C9 C 0.3878(4) 0.0218(4) -0.1997(3) 0.0153(7) Uani 1 1 d . .
C10 C 0.3770(5) -0.1000(4) -0.2653(4) 0.0214(8) Uani 1 1 d . .
H10 H 0.4304 -0.0923 -0.3207 0.026 Uiso 1 1 calc R U
C11 C 0.2099(5) -0.2412(4) -0.1637(4) 0.0201(8) Uani 1 1 d . .
H11 H 0.1488 -0.3300 -0.1522 0.024 Uiso 1 1 calc R U
C12 C 0.2879(5) -0.2302(4) -0.2476(4) 0.0236(9) Uani 1 1 d . .
H12 H 0.2794 -0.3113 -0.2917 0.028 Uiso 1 1 calc R U
C13 C 0.3107(4) 0.0034(4) -0.1150(3) 0.0154(7) Uani 1 1 d . .
C14 C 0.3210(5) 0.1225(4) -0.0274(4) 0.0200(8) Uani 1 1 d . .
N1 N 0.9002(4) 0.1045(3) -0.1936(3) 0.0181(6) Uani 1 1 d . .
N2 N 0.2218(4) -0.1258(3) -0.0995(3) 0.0167(6) Uani 1 1 d . .
O1 O 1.3652(3) 0.6814(3) -0.4983(3) 0.0228(6) Uani 1 1 d . .
O2 O 1.1826(3) 0.3201(3) -0.6389(3) 0.0228(6) Uani 1 1 d . .
O3 O 1.4868(3) 0.4587(3) -0.3934(2) 0.0157(5) Uani 1 1 d . .
O4 O 1.1846(3) 0.4252(3) -0.3952(3) 0.0226(6) Uani 1 1 d . .
O5 O 0.9896(3) 0.4807(3) -0.3684(2) 0.0173(5) Uani 1 1 d . .
O6 O 1.1875(3) 0.4546(3) -0.0867(2) 0.0209(6) Uani 1 1 d . .
O7 O 1.0189(3) 0.3152(3) -0.0035(2) 0.0206(6) Uani 1 1 d . .
O8 O 0.6408(3) 0.2108(3) -0.1681(3) 0.0282(7) Uani 1 1 d . .
O9 O 0.3951(3) 0.2161(3) -0.3072(3) 0.0290(7) Uani 1 1 d . .
O10 O 0.2510(4) 0.0834(3) 0.0499(3) 0.0267(6) Uani 1 1 d . .
O11 O 0.3977(4) 0.2461(3) -0.0321(3) 0.0302(7) Uani 1 1 d . .
OW1 O 1.1995(4) 0.5427(3) -0.7901(3) 0.0203(6) Uani 1 1 d . .
OW2 O 1.5055(5) 0.5110(4) -0.1424(4) 0.0450(9) Uani 1 1 d . .
Cu1 Cu 0.85044(6) 0.11988(5) -0.04099(4) 0.02026(10) Uani 1 1 d . .
U1 U 1.27649(2) 0.50039(2) -0.56635(2) 0.01175(4) Uani 1 1 d . .
H3 H 1.457(5) 0.393(4) -0.381(4) 0.016(13) Uiso 1 1 d . .
HW1A H 1.246(7) 0.621(6) -0.802(6) 0.07(2) Uiso 1 1 d . .
HW1B H 1.145(6) 0.480(5) -0.849(5) 0.028(13) Uiso 1 1 d . .
HW2A H 1.606(10) 0.485(8) -0.089(8) 0.13(3) Uiso 1 1 d . .
HW2B H 1.521(7) 0.526(6) -0.234(6) 0.08(2) Uiso 1 1 d . .

loop_
_atom_site_aniso_label
_atom_site_aniso_U_11
_atom_site_aniso_U_22
_atom_site_aniso_U_33
_atom_site_aniso_U_23
_atom_site_aniso_U_13
_atom_site_aniso_U_12
C1 0.0119(16) 0.0217(18) 0.0092(16) 0.0055(14) 0.0044(13) 0.0074(14)
C2 0.0171(18) 0.0166(18) 0.0186(18) 0.0078(14) 0.0112(15) 0.0088(15)
C3 0.0142(17) 0.0143(17) 0.0149(17) 0.0042(14) 0.0061(14) 0.0063(14)
C4 0.038(2) 0.0167(19) 0.026(2) 0.0033(16) 0.0181(19) 0.0064(17)
C5 0.048(3) 0.021(2) 0.024(2) -0.0044(17) 0.018(2) 0.009(2)
C6 0.035(2) 0.026(2) 0.017(2) 0.0026(16) 0.0140(18) 0.0111(18)
C7 0.0161(17) 0.0152(17) 0.0135(17) 0.0045(14) 0.0053(14) 0.0078(14)
C8 0.025(2) 0.0141(18) 0.0164(18) 0.0015(14) 0.0131(16) 0.0031(15)
C9 0.0151(17) 0.0153(17) 0.0142(17) 0.0043(14) 0.0069(14) 0.0033(14)
C10 0.022(2) 0.0199(19) 0.022(2) -0.0005(15) 0.0137(17) 0.0028(16)
C11 0.024(2) 0.0125(17) 0.021(2) 0.0026(15) 0.0097(17) 0.0035(15)
C12 0.027(2) 0.0133(18) 0.033(2) 0.0003(16) 0.0180(19) 0.0045(16)
C13 0.0162(17) 0.0134(17) 0.0152(18) 0.0040(14) 0.0074(15) 0.0031(14)
C14 0.022(2) 0.0168(19) 0.019(2) 0.0021(15) 0.0099(16) 0.0041(15)
N1 0.0234(17) 0.0147(15) 0.0179(16) 0.0037(12) 0.0114(14) 0.0061(13)
N2 0.0206(16) 0.0131(15) 0.0143(15) 0.0030(12) 0.0072(13) 0.0043(12)
O1 0.0255(15) 0.0162(13) 0.0273(15) 0.0004(11) 0.0126(12) 0.0072(11)
O2 0.0242(15) 0.0170(14) 0.0254(15) 0.0006(11) 0.0088(12) 0.0077(11)
O3 0.0155(13) 0.0198(15) 0.0159(13) 0.0086(11) 0.0102(11) 0.0072(11)
O4 0.0224(14) 0.0331(16) 0.0265(15) 0.0175(12) 0.0185(12) 0.0170(12)
O5 0.0154(13) 0.0191(13) 0.0214(14) 0.0066(11) 0.0103(11) 0.0081(11)
O6 0.0176(13) 0.0183(13) 0.0206(14) 0.0030(11) 0.0080(11) 0.0000(11)
O7 0.0238(14) 0.0186(13) 0.0164(13) 0.0023(11) 0.0116(11) 0.0010(11)
O8 0.0219(15) 0.0228(15) 0.0329(17) 0.0099(13) 0.0105(13) 0.0015(12)
O9 0.0263(15) 0.0236(15) 0.0353(17) 0.0180(13) 0.0129(14) 0.0077(12)
O10 0.0452(18) 0.0129(13) 0.0295(16) 0.0048(11) 0.0264(14) 0.0074(12)
O11 0.0460(19) 0.0118(13) 0.0337(17) 0.0008(12) 0.0253(15) 0.0026(13)
OW1 0.0211(15) 0.0208(15) 0.0155(14) 0.0043(12) 0.0076(12) 0.0040(12)
OW2 0.050(2) 0.054(2) 0.034(2) 0.0068(17) 0.0190(18) 0.0220(19)
Cu1 0.0290(3) 0.0140(2) 0.0196(2) 0.00403(18) 0.0163(2) 0.00342(19)
U1 0.01175(6) 0.01259(7) 0.01391(7) 0.00374(5) 0.00795(5) 0.00511(5)

loop_
_atom_type_symbol
_atom_type_description
_atom_type_scat_dispersion_real
_atom_type_scat_dispersion_imag
_atom_type_scat_source
C C 0.0033 0.0016 'International Tables Vol C Tables 4.2.6.8 and 6.1.1.4'
H H 0.0000 0.0000 'International Tables Vol C Tables 4.2.6.8 and 6.1.1.4'
N N 0.0061 0.0033 'International Tables Vol C Tables 4.2.6.8 and 6.1.1.4'
O O 0.0106 0.0060 'International Tables Vol C Tables 4.2.6.8 and 6.1.1.4'
Cu Cu 0.3201 1.2651 'International Tables Vol C Tables 4.2.6.8 and 6.1.1.4'
U U -9.6767 9.6646 'International Tables Vol C Tables 4.2.6.8 and 6.1.1.4'

loop_
_geom_angle_atom_site_label_1
_geom_angle_atom_site_label_2
_geom_angle_atom_site_label_3
_geom_angle
_geom_angle_site_symmetry_1
_geom_angle_site_symmetry_3
O5 C1 O4 124.6(3) . .
O5 C1 C2 118.5(3) . .
O4 C1 C2 116.8(3) . .
C3 C2 C6 118.1(3) . .
C3 C2 C1 123.0(3) . .
C6 C2 C1 118.8(3) . .
N1 C3 C2 121.4(3) . .
N1 C3 C7 113.6(3) . .
C2 C3 C7 124.8(3) . .
N1 C4 C5 121.4(4) . .
N1 C4 H4 119.3 . .
C5 C4 H4 119.3 . .
C6 C5 C4 119.1(4) . .
C6 C5 H5 120.4 . .
C4 C5 H5 120.4 . .
C5 C6 C2 119.8(4) . .
C5 C6 H6 120.1 . .
C2 C6 H6 120.1 . .
O6 C7 O7 125.5(3) . .
O6 C7 C3 119.3(3) . .
O7 C7 C3 115.1(3) . .
O9 C8 O8 127.4(3) . .
O9 C8 C9 115.9(3) . .
O8 C8 C9 116.5(3) . .
C13 C9 C10 117.3(3) . .
C13 C9 C8 124.6(3) . .
C10 C9 C8 118.1(3) . .
C12 C10 C9 119.8(3) . .
C12 C10 H10 120.1 . .
C9 C10 H10 120.1 . .
N2 C11 C12 120.6(3) . .
N2 C11 H11 119.7 . .
C12 C11 H11 119.7 . .
C10 C12 C11 119.9(4) . .
C10 C12 H12 120.0 . .
C11 C12 H12 120.0 . .
N2 C13 C9 122.2(3) . .
N2 C13 C14 113.0(3) . .
C9 C13 C14 124.8(3) . .
O11 C14 O10 124.9(4) . .
O11 C14 C13 119.9(3) . .
O10 C14 C13 115.2(3) . .
C4 N1 C3 119.9(3) . .
C4 N1 Cu1 127.6(3) . .
C3 N1 Cu1 110.8(2) . .
C11 N2 C13 120.1(3) . .
C11 N2 Cu1 126.1(3) . 2_655
C13 N2 Cu1 113.1(2) . 2_655
U1 O3 U1 111.30(11) 2_864 .
U1 O3 H3 111(4) 2_864 .
U1 O3 H3 111(4) . .
C1 O4 U1 142.8(2) . .
C1 O5 U1 145.3(2) . 2_764
C7 O7 Cu1 113.4(2) . .
C8 O8 Cu1 136.3(2) . .
C14 O10 Cu1 115.4(2) . 2_655
U1 OW1 HW1A 118(4) . .
U1 OW1 HW1B 121(3) . .
HW1A OW1 HW1B 120(5) . .
HW2A OW2 HW2B 101(5) . .
O10 Cu1 N2 83.10(12) 2_655 2_655
O10 Cu1 N1 94.34(12) 2_655 .
N2 Cu1 N1 174.54(13) 2_655 .
O10 Cu1 O7 161.95(12) 2_655 .
N2 Cu1 O7 100.55(11) 2_655 .
N1 Cu1 O7 83.38(11) . .
O10 Cu1 O8 110.98(11) 2_655 .
N2 Cu1 O8 87.66(11) 2_655 .
N1 Cu1 O8 88.77(12) . .
O7 Cu1 O8 86.92(11) . .
O1 U1 O2 178.13(12) . .
O1 U1 O3 87.44(11) . 2_864
O2 U1 O3 93.17(11) . 2_864
O1 U1 O3 90.83(11) . .
O2 U1 O3 91.04(11) . .
O3 U1 O3 68.70(11) 2_864 .
O1 U1 O5 86.06(10) . 2_764
O2 U1 O5 92.49(10) . 2_764
O3 U1 O5 147.46(9) 2_864 2_764
O3 U1 O5 143.18(9) . 2_764
O1 U1 OW1 94.45(12) . .
O2 U1 OW1 84.03(12) . .
O3 U1 OW1 73.80(9) 2_864 .
O3 U1 OW1 141.82(9) . .
O5 U1 OW1 74.97(9) 2_764 .
O1 U1 O4 93.40(11) . .
O2 U1 O4 87.34(11) . .
O3 U1 O4 138.05(9) 2_864 .
O3 U1 O4 69.36(9) . .
O5 U1 O4 74.21(8) 2_764 .
OW1 U1 O4 147.54(9) . .
O1 U1 U1 88.96(9) . 2_864
O2 U1 U1 92.54(8) . 2_864
O3 U1 U1 34.42(7) 2_864 2_864
O3 U1 U1 34.28(6) . 2_864
O5 U1 U1 174.42(6) 2_764 2_864
OW1 U1 U1 107.95(7) . 2_864
O4 U1 U1 103.64(6) . 2_864

loop_
_geom_bond_atom_site_label_1
_geom_bond_atom_site_label_2
_geom_bond_distance
_geom_bond_site_symmetry_2
C1 O5 1.248(4) .
C1 O4 1.251(4) .
C1 C2 1.514(5) .
C2 C3 1.388(5) .
C2 C6 1.389(5) .
C3 N1 1.351(4) .
C3 C7 1.513(5) .
C4 N1 1.334(5) .
C4 C5 1.382(6) .
C4 H4 0.9300 .
C5 C6 1.377(6) .
C5 H5 0.9300 .
C6 H6 0.9300 .
C7 O6 1.226(4) .
C7 O7 1.288(4) .
C8 O9 1.233(5) .
C8 O8 1.262(4) .
C8 C9 1.512(5) .
C9 C13 1.384(5) .
C9 C10 1.401(5) .
C10 C12 1.366(5) .
C10 H10 0.9300 .
C11 N2 1.332(4) .
C11 C12 1.387(5) .
C11 H11 0.9300 .
C12 H12 0.9300 .
C13 N2 1.348(4) .
C13 C14 1.520(5) .
C14 O11 1.230(4) .
C14 O10 1.272(4) .
N1 Cu1 1.972(3) .
N2 Cu1 1.960(3) 2_655
O1 U1 1.769(3) .
O2 U1 1.772(3) .
O3 U1 2.327(3) 2_864
O3 U1 2.335(3) .
O3 H3 0.67(4) .
O4 U1 2.432(3) .
O5 U1 2.380(3) 2_764
O7 Cu1 1.980(3) .
O8 Cu1 2.420(3) .
O10 Cu1 1.946(3) 2_655
OW1 U1 2.428(3) .
OW1 HW1A 0.81(6) .
OW1 HW1B 0.78(5) .
OW2 HW2A 1.03(8) .
OW2 HW2B 1.11(6) .
Cu1 O10 1.946(3) 2_655
Cu1 N2 1.960(3) 2_655
U1 O3 2.327(3) 2_864
U1 O5 2.380(3) 2_764
U1 U1 3.8489(17) 2_864

loop_
_geom_hbond_atom_site_label_D
_geom_hbond_atom_site_label_H
_geom_hbond_atom_site_label_A
_geom_hbond_distance_DH
_geom_hbond_distance_HA
_geom_hbond_distance_DA
_geom_hbond_angle_DHA
_geom_hbond_site_symmetry_A
C4 H4 O10 0.93 2.62 3.097(5) 112.4 2_655
C5 H5 O9 0.93 2.57 3.398(5) 148.7 2_654
C11 H11 O5 0.93 2.65 3.130(5) 112.8 1_445
C11 H11 O6 0.93 2.43 3.199(5) 139.6 1_445
C12 H12 O4 0.93 2.63 3.532(5) 163.3 1_445
C12 H12 O5 0.93 2.59 3.098(5) 114.6 1_445
O3 H3 O9 0.67(4) 1.99(4) 2.654(4) 169(5) 1_655
OW1 HW1A O8 0.81(6) 1.79(6) 2.598(4) 175(6) 2_764
OW1 HW1B O7 0.78(5) 2.06(5) 2.845(4) 175(5) 1_554
OW2 HW2A O6 1.03(8) 2.05(8) 2.918(5) 141(6) 2_865
OW2 HW2B O3 1.11(6) 1.78(6) 2.808(4) 151(5) .
C4 H4 O10 0.93 2.62 3.097(5) 112.4 2_655
C5 H5 O9 0.93 2.57 3.398(5) 148.7 2_654
C11 H11 O5 0.93 2.65 3.130(5) 112.8 1_445
C11 H11 O6 0.93 2.43 3.199(5) 139.6 1_445
C12 H12 O4 0.93 2.63 3.532(5) 163.3 1_445
C12 H12 O5 0.93 2.59 3.098(5) 114.6 1_445
O3 H3 O9 0.67(4) 1.99(4) 2.654(4) 169(5) 1_655
OW1 HW1A O8 0.81(6) 1.79(6) 2.598(4) 175(6) 2_764
OW1 HW1B O7 0.78(5) 2.06(5) 2.845(4) 175(5) 1_554
OW2 HW2A O6 1.03(8) 2.05(8) 2.918(5) 141(6) 2_865
OW2 HW2B O3 1.11(6) 1.78(6) 2.808(4) 151(5) .
